data_7021865
loop_
_publ_author_name
'Serrano, Jos\'e Luis'
'Garc\'ia, Luis'
'P\'erez, Jos\'e'
'P\'erez, Eduardo'
'Galiana, Jos\'e Miguel'
'Garc\'ia, Joaqu\'in'
'Mart\'inez, Marina'
'S\'anchez, Gregorio'
'da Silva, Ivan'

_publ_section_title
;
 New cyclometallated precursors of unsubstituted N-phenylpyrazole
 [{Pd(phpz)(\m-X)}2] (X = AcO or OH) and study of their reactivity towards
 selected ligands.
;
_journal_issue 1
_journal_name_full 'Dalton transactions (Cambridge, England : 2003)'
_journal_page_first 156
_journal_page_last 168
_journal_paper_doi 10.1039/c0dt00814a
_journal_volume 40
_journal_year 2011
_chemical_formula_moiety 'C26 H22 N6 O4 PD2, C H2 CL2'
_chemical_formula_sum 'C27 H24 Cl2 N6 O4 Pd2'
_chemical_formula_weight 780.22
_chemical_name_systematic
;
?
;
_space_group_IT_number 2
_symmetry_cell_setting triclinic
_symmetry_space_group_name_Hall '-P 1'
_symmetry_space_group_name_H-M 'P -1'
_atom_sites_solution_hydrogens geom
_atom_sites_solution_primary direct
_atom_sites_solution_secondary difmap
_audit_creation_method SHELXL-97
_cell_angle_alpha 103.0790(10)
_cell_angle_beta 90.5410(10)
_cell_angle_gamma 107.2350(10)
_cell_formula_units_Z 2
_cell_length_a 8.9145(4)
_cell_length_b 10.8879(4)
_cell_length_c 15.3871(8)
_cell_measurement_temperature 100(2)
_cell_volume 1384.71(11)
_computing_structure_refinement 'SHELXL-97 (Sheldrick, 1997)'
_diffrn_ambient_temperature 100(2)
_diffrn_measured_fraction_theta_full 0.000
_diffrn_measured_fraction_theta_max 0.906
_diffrn_radiation_monochromator graphite
_diffrn_radiation_source 'fine-focus sealed tube'
_diffrn_radiation_type MoK\a
_diffrn_radiation_wavelength 0.71073
_diffrn_reflns_av_R_equivalents 0.0178
_diffrn_reflns_av_sigmaI/netI 0.0227
_diffrn_reflns_limit_h_max 11
_diffrn_reflns_limit_h_min -11
_diffrn_reflns_limit_k_max 14
_diffrn_reflns_limit_k_min -13
_diffrn_reflns_limit_l_max 19
_diffrn_reflns_limit_l_min -19
_diffrn_reflns_number 15980
_diffrn_reflns_theta_full 0.50
_diffrn_reflns_theta_max 28.23
_diffrn_reflns_theta_min 1.36
_exptl_absorpt_coefficient_mu 1.538
_exptl_absorpt_correction_T_max 0.8369
_exptl_absorpt_correction_T_min 0.7383
_exptl_absorpt_correction_type none
_exptl_crystal_colour colourless
_exptl_crystal_density_diffrn 1.871
_exptl_crystal_density_method 'not measured'
_exptl_crystal_description block
_exptl_crystal_F_000 772
_exptl_crystal_size_max 0.21
_exptl_crystal_size_mid 0.15
_exptl_crystal_size_min 0.12
_refine_diff_density_max 3.154
_refine_diff_density_min -0.620
_refine_diff_density_rms 0.113
_refine_ls_extinction_method none
_refine_ls_goodness_of_fit_ref 0.911
_refine_ls_hydrogen_treatment constr
_refine_ls_matrix_type full
_refine_ls_number_parameters 370
_refine_ls_number_reflns 6209
_refine_ls_number_restraints 0
_refine_ls_restrained_S_all 0.911
_refine_ls_R_factor_all 0.0368
_refine_ls_R_factor_gt 0.0343
_refine_ls_shift/su_max 0.001
_refine_ls_shift/su_mean 0.000
_refine_ls_structure_factor_coef Fsqd
_refine_ls_weighting_details 'calc w=1/[\s^2^(Fo^2^)+(0.0458P)^2^+5.8219P] where P=(Fo^2^+2Fc^2^)/3'
_refine_ls_weighting_scheme calc
_refine_ls_wR_factor_gt 0.0856
_refine_ls_wR_factor_ref 0.0876
_reflns_number_gt 5829
_reflns_number_total 6209
_reflns_threshold_expression >2sigma(I)
_cod_data_source_file c0dt00814a.txt
_cod_data_source_block compound5
_cod_depositor_comments 'Adding full bibliography for 7021861--7021866.cif.'
_cod_original_sg_symbol_H-M P-1
_cod_database_code 7021865

loop_
_symmetry_equiv_pos_as_xyz
'x, y, z'
'-x, -y, -z'

loop_
_atom_site_label
_atom_site_type_symbol
_atom_site_fract_x
_atom_site_fract_y
_atom_site_fract_z
_atom_site_U_iso_or_equiv
_atom_site_adp_type
_atom_site_occupancy
_atom_site_symmetry_multiplicity
_atom_site_calc_flag
_atom_site_refinement_flags
Pd1 Pd 0.52728(3) 0.68651(2) 0.367743(16) 0.01821(7) Uani 1 1 d .
Pd2 Pd 0.46555(3) 0.68256(2) 0.180884(17) 0.02068(8) Uani 1 1 d .
O2 O 0.7179(3) 0.8543(2) 0.35037(18) 0.0269(5) Uani 1 1 d .
N4 N 0.3095(3) 0.5019(3) 0.14883(19) 0.0233(6) Uani 1 1 d .
O1 O 0.2962(3) 0.7752(2) 0.23954(17) 0.0268(5) Uani 1 1 d .
O3 O 0.4059(3) 0.8629(3) 0.54139(18) 0.0302(6) Uani 1 1 d .
N3 N 0.3773(3) 0.7979(3) 0.38680(19) 0.0213(5) Uani 1 1 d .
N1 N 0.6596(3) 0.5634(3) 0.34838(18) 0.0186(5) Uani 1 1 d .
N2 N 0.5886(3) 0.4432(3) 0.36460(18) 0.0180(5) Uani 1 1 d .
N6 N 0.6364(4) 0.8600(3) 0.2098(2) 0.0248(6) Uani 1 1 d .
C6 C 0.4323(4) 0.4224(3) 0.3908(2) 0.0174(6) Uani 1 1 d .
C14 C 0.6062(4) 0.5837(3) 0.1248(2) 0.0212(6) Uani 1 1 d .
N5 N 0.3683(3) 0.4052(3) 0.10580(19) 0.0234(6) Uani 1 1 d .
C7 C 0.7986(4) 0.5596(3) 0.3193(2) 0.0222(6) Uani 1 1 d .
H7 H 0.8738 0.6304 0.3021 0.027 Uiso 1 1 calc R
C8 C 0.8181(4) 0.4363(3) 0.3176(2) 0.0232(7) Uani 1 1 d .
H8 H 0.9065 0.4079 0.2998 0.028 Uiso 1 1 calc R
C1 C 0.3734(4) 0.5298(3) 0.3942(2) 0.0185(6) Uani 1 1 d .
C10 C 0.2934(4) 0.8187(3) 0.3210(2) 0.0239(7) Uani 1 1 d .
C2 C 0.2191(4) 0.5116(3) 0.4183(2) 0.0217(6) Uani 1 1 d .
H2 H 0.1732 0.5805 0.4205 0.026 Uiso 1 1 calc R
C13 C 0.3446(4) 0.8627(3) 0.4701(2) 0.0253(7) Uani 1 1 d .
O4 O 0.6300(4) 0.9238(3) 0.0780(2) 0.0431(7) Uani 1 1 d .
C5 C 0.3484(4) 0.3058(3) 0.4120(2) 0.0210(6) Uani 1 1 d .
H5 H 0.3938 0.2366 0.4100 0.025 Uiso 1 1 calc R
C15 C 0.7658(4) 0.6289(4) 0.1143(2) 0.0254(7) Uani 1 1 d .
H15 H 0.8206 0.7209 0.1332 0.030 Uiso 1 1 calc R
C18 C 0.6100(5) 0.3575(4) 0.0573(2) 0.0291(7) Uani 1 1 d .
H18 H 0.5557 0.2654 0.0380 0.035 Uiso 1 1 calc R
C9 C 0.6820(4) 0.3645(3) 0.3472(2) 0.0220(6) Uani 1 1 d .
H9 H 0.6584 0.2764 0.3540 0.026 Uiso 1 1 calc R
C11 C 0.1923(4) 0.9052(4) 0.3579(3) 0.0270(7) Uani 1 1 d .
H11A H 0.2247 0.9893 0.3385 0.032 Uiso 1 1 calc R
H11B H 0.0796 0.8590 0.3384 0.032 Uiso 1 1 calc R
C4 C 0.1961(4) 0.2927(3) 0.4362(2) 0.0231(7) Uani 1 1 d .
H4 H 0.1355 0.2134 0.4509 0.028 Uiso 1 1 calc R
C19 C 0.5319(4) 0.4470(3) 0.0948(2) 0.0224(6) Uani 1 1 d .
C17 C 0.7714(5) 0.4074(4) 0.0490(3) 0.0320(8) Uani 1 1 d .
H17 H 0.8289 0.3488 0.0243 0.038 Uiso 1 1 calc R
C3 C 0.1316(4) 0.3950(3) 0.4390(2) 0.0230(7) Uani 1 1 d .
H3 H 0.0269 0.3850 0.4553 0.028 Uiso 1 1 calc R
C24 C 0.8410(4) 1.0455(3) 0.2930(3) 0.0298(8) Uani 1 1 d .
H24A H 0.8192 1.1135 0.3415 0.036 Uiso 1 1 calc R
H24B H 0.9507 1.0454 0.3035 0.036 Uiso 1 1 calc R
C20 C 0.1570(4) 0.4439(4) 0.1533(3) 0.0290(7) Uani 1 1 d .
H20 H 0.0855 0.4876 0.1805 0.035 Uiso 1 1 calc R
C22 C 0.2533(5) 0.2877(4) 0.0822(3) 0.0307(8) Uani 1 1 d .
H22 H 0.2645 0.2055 0.0508 0.037 Uiso 1 1 calc R
C23 C 0.7247(4) 0.9095(3) 0.2879(3) 0.0265(7) Uani 1 1 d .
C16 C 0.8472(4) 0.5415(4) 0.0766(3) 0.0304(8) Uani 1 1 d .
H16 H 0.9566 0.5748 0.0697 0.036 Uiso 1 1 calc R
C21 C 0.1178(5) 0.3099(4) 0.1121(3) 0.0351(9) Uani 1 1 d .
H21 H 0.0166 0.2462 0.1059 0.042 Uiso 1 1 calc R
C12 C 0.2220(5) 0.9302(4) 0.4584(3) 0.0316(8) Uani 1 1 d .
H12A H 0.1242 0.8914 0.4854 0.038 Uiso 1 1 calc R
H12B H 0.2624 1.0264 0.4863 0.038 Uiso 1 1 calc R
C25 C 0.8140(5) 1.0703(4) 0.2031(3) 0.0407(10) Uani 1 1 d .
H25A H 0.9111 1.0822 0.1710 0.049 Uiso 1 1 calc R
H25B H 0.7791 1.1498 0.2090 0.049 Uiso 1 1 calc R
C26 C 0.6855(5) 0.9461(4) 0.1551(3) 0.0347(8) Uani 1 1 d .
Cl1 Cl 0.40085(15) 1.09763(11) 0.19351(7) 0.0461(3) Uani 1 1 d .
Cl2 Cl 0.10776(15) 0.92766(13) 0.09176(10) 0.0572(3) Uani 1 1 d .
C27 C 0.3111(5) 0.9585(4) 0.1035(3) 0.0383(9) Uani 1 1 d .
H27A H 0.3565 0.9752 0.0472 0.046 Uiso 1 1 calc R
H27B H 0.3341 0.8795 0.1145 0.046 Uiso 1 1 calc R

loop_
_atom_site_aniso_label
_atom_site_aniso_U_11
_atom_site_aniso_U_22
_atom_site_aniso_U_33
_atom_site_aniso_U_23
_atom_site_aniso_U_13
_atom_site_aniso_U_12
Pd1 0.01781(13) 0.01497(12) 0.02496(13) 0.00808(9) 0.00596(9) 0.00704(9)
Pd2 0.02219(13) 0.01878(13) 0.02415(14) 0.00819(10) 0.00642(9) 0.00844(10)
O2 0.0247(12) 0.0196(11) 0.0382(14) 0.0116(10) 0.0080(10) 0.0060(9)
N4 0.0229(14) 0.0249(14) 0.0246(14) 0.0093(11) 0.0054(11) 0.0086(11)
O1 0.0297(13) 0.0262(12) 0.0309(13) 0.0095(10) 0.0065(10) 0.0158(10)
O3 0.0385(14) 0.0284(13) 0.0319(14) 0.0138(11) 0.0094(11) 0.0174(11)
N3 0.0225(13) 0.0165(12) 0.0286(14) 0.0094(11) 0.0091(11) 0.0082(10)
N1 0.0200(13) 0.0161(12) 0.0216(13) 0.0078(10) 0.0040(10) 0.0059(10)
N2 0.0174(12) 0.0174(12) 0.0218(13) 0.0079(10) 0.0048(10) 0.0066(10)
N6 0.0295(15) 0.0169(13) 0.0303(15) 0.0091(11) 0.0118(12) 0.0077(11)
C6 0.0168(14) 0.0193(14) 0.0179(14) 0.0054(11) 0.0031(11) 0.0078(11)
C14 0.0251(16) 0.0222(16) 0.0200(15) 0.0085(12) 0.0062(12) 0.0100(13)
N5 0.0250(14) 0.0231(14) 0.0246(14) 0.0082(11) 0.0050(11) 0.0092(11)
C7 0.0172(15) 0.0240(16) 0.0277(17) 0.0105(13) 0.0052(12) 0.0065(12)
C8 0.0207(16) 0.0276(17) 0.0252(16) 0.0075(13) 0.0061(12) 0.0122(13)
C1 0.0198(15) 0.0174(14) 0.0198(15) 0.0057(12) 0.0025(11) 0.0066(12)
C10 0.0215(16) 0.0195(15) 0.0350(19) 0.0121(14) 0.0080(13) 0.0086(13)
C2 0.0217(16) 0.0216(15) 0.0252(16) 0.0071(13) 0.0037(12) 0.0105(13)
C13 0.0272(17) 0.0199(15) 0.0351(19) 0.0145(14) 0.0122(14) 0.0105(13)
O4 0.062(2) 0.0374(16) 0.0340(16) 0.0135(13) 0.0122(14) 0.0177(15)
C5 0.0236(16) 0.0185(15) 0.0244(16) 0.0082(12) 0.0039(12) 0.0091(12)
C15 0.0258(17) 0.0272(17) 0.0258(17) 0.0098(14) 0.0060(13) 0.0093(14)
C18 0.035(2) 0.0254(17) 0.0295(18) 0.0070(14) 0.0065(15) 0.0133(15)
C9 0.0232(16) 0.0219(15) 0.0260(16) 0.0074(13) 0.0051(13) 0.0130(13)
C11 0.0265(17) 0.0244(17) 0.0365(19) 0.0107(15) 0.0082(14) 0.0145(14)
C4 0.0232(16) 0.0198(15) 0.0269(17) 0.0098(13) 0.0043(13) 0.0043(12)
C19 0.0245(16) 0.0231(16) 0.0219(15) 0.0095(13) 0.0060(12) 0.0072(13)
C17 0.034(2) 0.038(2) 0.0325(19) 0.0106(16) 0.0111(15) 0.0207(17)
C3 0.0171(15) 0.0266(17) 0.0277(17) 0.0091(13) 0.0053(12) 0.0082(13)
C24 0.0273(18) 0.0181(16) 0.045(2) 0.0118(15) 0.0090(15) 0.0057(13)
C20 0.0209(16) 0.0350(19) 0.0339(19) 0.0159(16) 0.0082(14) 0.0070(14)
C22 0.0332(19) 0.0218(17) 0.036(2) 0.0113(15) 0.0034(15) 0.0040(14)
C23 0.0232(16) 0.0178(15) 0.042(2) 0.0107(14) 0.0140(15) 0.0080(13)
C16 0.0257(18) 0.040(2) 0.0330(19) 0.0180(16) 0.0115(15) 0.0148(16)
C21 0.0272(19) 0.034(2) 0.041(2) 0.0168(17) 0.0050(16) -0.0001(15)
C12 0.034(2) 0.034(2) 0.038(2) 0.0147(16) 0.0135(16) 0.0213(16)
C25 0.044(2) 0.029(2) 0.052(3) 0.0154(18) 0.018(2) 0.0114(18)
C26 0.043(2) 0.032(2) 0.036(2) 0.0128(16) 0.0137(17) 0.0178(17)
Cl1 0.0622(7) 0.0376(5) 0.0386(5) 0.0089(4) -0.0013(5) 0.0159(5)
Cl2 0.0431(6) 0.0456(6) 0.0756(9) 0.0091(6) 0.0036(6) 0.0070(5)
C27 0.050(2) 0.036(2) 0.034(2) 0.0117(17) 0.0079(18) 0.0186(19)

loop_
_atom_type_symbol
_atom_type_description
_atom_type_scat_dispersion_real
_atom_type_scat_dispersion_imag
_atom_type_scat_source
C C 0.0033 0.0016 'International Tables Vol C Tables 4.2.6.8 and 6.1.1.4'
H H 0.0000 0.0000 'International Tables Vol C Tables 4.2.6.8 and 6.1.1.4'
N N 0.0061 0.0033 'International Tables Vol C Tables 4.2.6.8 and 6.1.1.4'
O O 0.0106 0.0060 'International Tables Vol C Tables 4.2.6.8 and 6.1.1.4'
Pd Pd -0.9988 1.0072 'International Tables Vol C Tables 4.2.6.8 and 6.1.1.4'
Cl Cl 0.1484 0.1585 'International Tables Vol C Tables 4.2.6.8 and 6.1.1.4'

loop_
_geom_angle_atom_site_label_1
_geom_angle_atom_site_label_2
_geom_angle_atom_site_label_3
_geom_angle
C1 Pd1 N1 81.31(12)
C1 Pd1 N3 94.10(12)
N1 Pd1 N3 175.24(11)
C1 Pd1 O2 172.49(11)
N1 Pd1 O2 93.67(10)
N3 Pd1 O2 91.02(10)
C1 Pd1 Pd2 108.06(9)
N1 Pd1 Pd2 97.69(8)
N3 Pd1 Pd2 82.46(8)
O2 Pd1 Pd2 78.05(7)
C14 Pd2 N4 81.56(13)
C14 Pd2 N6 94.21(13)
N4 Pd2 N6 175.77(11)
C14 Pd2 O1 175.23(12)
N4 Pd2 O1 93.67(11)
N6 Pd2 O1 90.56(11)
C14 Pd2 Pd1 100.03(9)
N4 Pd2 Pd1 95.98(8)
N6 Pd2 Pd1 84.52(9)
O1 Pd2 Pd1 80.50(7)
C23 O2 Pd1 125.9(2)
C20 N4 N5 106.3(3)
C20 N4 Pd2 139.1(3)
N5 N4 Pd2 114.5(2)
C10 O1 Pd2 124.3(2)
C10 N3 C13 109.9(3)
C10 N3 Pd1 125.2(2)
C13 N3 Pd1 124.9(2)
C7 N1 N2 106.3(3)
C7 N1 Pd1 139.3(2)
N2 N1 Pd1 114.35(19)
C9 N2 N1 111.0(3)
C9 N2 C6 133.2(3)
N1 N2 C6 115.7(2)
C23 N6 C26 109.0(3)
C23 N6 Pd2 123.1(2)
C26 N6 Pd2 127.8(3)
C5 C6 C1 123.9(3)
C5 C6 N2 121.5(3)
C1 C6 N2 114.6(3)
C15 C14 C19 116.7(3)
C15 C14 Pd2 129.6(3)
C19 C14 Pd2 113.7(2)
C22 N5 N4 110.7(3)
C22 N5 C19 134.1(3)
N4 N5 C19 115.2(3)
N1 C7 C8 110.2(3)
C9 C8 C7 105.6(3)
C2 C1 C6 116.0(3)
C2 C1 Pd1 130.0(2)
C6 C1 Pd1 114.0(2)
O1 C10 N3 126.0(3)
O1 C10 C11 122.1(3)
N3 C10 C11 111.9(3)
C3 C2 C1 121.4(3)
O3 C13 N3 124.1(3)
O3 C13 C12 125.8(3)
N3 C13 C12 110.1(3)
C6 C5 C4 118.1(3)
C14 C15 C16 121.0(3)
C19 C18 C17 117.7(3)
N2 C9 C8 107.0(3)
C12 C11 C10 103.7(3)
C5 C4 C3 120.3(3)
C18 C19 C14 123.6(3)
C18 C19 N5 121.5(3)
C14 C19 N5 114.9(3)
C16 C17 C18 120.1(3)
C2 C3 C4 120.4(3)
C25 C24 C23 103.6(3)
N4 C20 C21 109.8(3)
N5 C22 C21 106.7(3)
O2 C23 N6 126.0(3)
O2 C23 C24 121.6(3)
N6 C23 C24 112.4(3)
C17 C16 C15 120.9(3)
C22 C21 C20 106.5(3)
C11 C12 C13 104.3(3)
C24 C25 C26 103.6(3)
O4 C26 N6 123.4(4)
O4 C26 C25 125.3(4)
N6 C26 C25 111.3(4)
Cl2 C27 Cl1 111.3(2)

loop_
_geom_bond_atom_site_label_1
_geom_bond_atom_site_label_2
_geom_bond_distance
Pd1 C1 1.974(3)
Pd1 N1 2.010(3)
Pd1 N3 2.037(3)
Pd1 O2 2.165(2)
Pd1 Pd2 2.9106(4)
Pd2 C14 1.968(3)
Pd2 N4 1.994(3)
Pd2 N6 2.026(3)
Pd2 O1 2.151(2)
O2 C23 1.237(4)
N4 C20 1.328(4)
N4 N5 1.356(4)
O1 C10 1.238(4)
O3 C13 1.221(5)
N3 C10 1.352(5)
N3 C13 1.395(4)
N1 C7 1.331(4)
N1 N2 1.355(4)
N2 C9 1.350(4)
N2 C6 1.421(4)
N6 C23 1.338(5)
N6 C26 1.380(5)
C6 C5 1.380(4)
C6 C1 1.408(4)
C14 C15 1.385(5)
C14 C19 1.402(5)
N5 C22 1.351(5)
N5 C19 1.418(4)
C7 C8 1.398(5)
C8 C9 1.378(5)
C1 C2 1.396(4)
C10 C11 1.515(4)
C2 C3 1.387(5)
C13 C12 1.516(5)
O4 C26 1.223(5)
C5 C4 1.387(5)
C15 C16 1.391(5)
C18 C19 1.387(5)
C18 C17 1.397(5)
C11 C12 1.514(5)
C4 C3 1.390(5)
C17 C16 1.378(6)
C24 C25 1.498(6)
C24 C23 1.520(5)
C20 C21 1.388(6)
C22 C21 1.364(6)
C25 C26 1.517(6)
Cl1 C27 1.779(4)
Cl2 C27 1.743(5)
